data_1532050
loop_
_publ_author_name
'Renaudin, G.'
'Yvon, K.'
'Aghajanyan, N.N.'
'Dolukhanyan, S.K.'
'Shekhtman, V.Sh.'

_publ_section_title
;
 Crystal structures and thermal properties of titanium carbo-deuterides as
 prepared by combustion synthesis
;
_journal_name_full 'Journal of Alloys Compd.'
_journal_page_first 120
_journal_page_last 127
_journal_volume 356
_journal_year 2003
_chemical_formula_sum 'C0.5 D0.707 Ti'
_chemical_name_systematic 'Ti C0.5 D0.707'
_space_group_IT_number 164
_symmetry_space_group_name_Hall '-P 3 2"'
_symmetry_space_group_name_H-M 'P -3 m 1'
_cell_angle_alpha 90
_cell_angle_beta 90
_cell_angle_gamma 120
_cell_formula_units_Z 2
_cell_length_a 3.08208
_cell_length_b 3.08208
_cell_length_c 5.04052
_cell_volume 41.466
_citation_journal_id_ASTM JALCEU
_cod_data_source_file Renaudin_JALCEU_2003_1425.cif
_cod_data_source_block C0.5D0.707Ti1
_cod_original_cell_volume 41.46616
_cod_original_formula_sum 'C0.5 D0.707 Ti1'
_cod_database_code 1532050

loop_
_symmetry_equiv_pos_as_xyz
x,y,z
-y,x-y,z
-x+y,-x,z
y,x,-z
-x,-x+y,-z
x-y,-y,-z
-x,-y,-z
y,-x+y,-z
x-y,x,-z
-y,-x,z
x,x-y,z
-x+y,y,z

loop_
_atom_site_label
_atom_site_type_symbol
_atom_site_fract_x
_atom_site_fract_y
_atom_site_fract_z
_atom_site_occupancy
_atom_site_U_iso_or_equiv
C1 C 0 0 0 1 0.0
Ti1 Ti 0.3333 0.6667 0.2346 1 0.0
D1 D 0.3333 0.6667 0.6114 0.707 0.0
